data_7055109
loop_
_publ_author_name
'Bathula, Chandramohan'
'Dangi, Poonam'
'Hati, Santanu'
'Agarwal, Rahul'
'Munshi, Parthapratim'
'Singh, Ashutosh'
'Singh, Shailja'
'Sen, Subhabrata'

_publ_section_title
;
 Diverse synthesis of natural product inspired fused and
 spiro-heterocyclic scaffolds via ring distortion and ring construction
 strategies
;
_journal_issue 12
_journal_name_full 'New J. Chem.'
_journal_page_first 9281
_journal_paper_doi 10.1039/C5NJ01858G
_journal_volume 39
_journal_year 2015
_chemical_formula_moiety 'C15 H16 N2 O2'
_chemical_formula_sum 'C15 H16 N2 O2'
_chemical_formula_weight 256.30
_chemical_name_common spiroindolopyrrolizinones
_chemical_name_systematic (1'R,7a'S)-7a'-methyl-2',3',7',7a'-tetrahydrospiro[indoline-3,1'-pyrrolizine]-2,5'(6'H)-dione
_space_group_crystal_system monoclinic
_space_group_IT_number 14
_space_group_name_Hall '-P 2ybc'
_space_group_name_H-M_alt 'P 1 21/c 1'
_symmetry_space_group_name_Hall '-P 2ybc'
_symmetry_space_group_name_H-M 'P 1 21/c 1'
_atom_sites_solution_hydrogens geom
_audit_creation_method SHELXL-2014/7
_audit_update_record
;
2015-08-27 deposited with the CCDC.
2015-09-16 downloaded from the CCDC.
;
_cell_angle_alpha 90
_cell_angle_beta 91.587(19)
_cell_angle_gamma 90
_cell_formula_units_Z 4
_cell_length_a 7.289(3)
_cell_length_b 11.525(4)
_cell_length_c 14.616(5)
_cell_measurement_reflns_used 8401
_cell_measurement_temperature 150(2)
_cell_measurement_theta_max 27.472
_cell_measurement_theta_min 3.302
_cell_volume 1227.4(8)
_computing_data_collection 'CrystalClear-SM Expert 2.0 r15 (Rigaku, 2011)'
_computing_molecular_graphics 'Bruker SHELXTL'
_computing_publication_material 'Bruker SHELXTL'
_computing_structure_refinement 'SHELXL-2014/7 (Sheldrick, 2014)'
_computing_structure_solution 'SHELXS-2014/7 (Sheldrick, 2014)'
_diffrn_ambient_temperature 150(2)
_diffrn_measured_fraction_theta_full 0.998
_diffrn_measured_fraction_theta_max 0.998
_diffrn_measurement_device_type 'XtaLABmini: Fixed Chi 2 circle'
_diffrn_measurement_method 'profile data from \w-scans'
_diffrn_radiation_type MoK\a
_diffrn_radiation_wavelength 0.71073
_diffrn_reflns_av_R_equivalents 0.1389
_diffrn_reflns_av_unetI/netI 0.1312
_diffrn_reflns_laue_measured_fraction_full 0.998
_diffrn_reflns_laue_measured_fraction_max 0.998
_diffrn_reflns_limit_h_max 9
_diffrn_reflns_limit_h_min -9
_diffrn_reflns_limit_k_max 14
_diffrn_reflns_limit_k_min -13
_diffrn_reflns_limit_l_max 18
_diffrn_reflns_limit_l_min -18
_diffrn_reflns_number 8401
_diffrn_reflns_point_group_measured_fraction_full 0.998
_diffrn_reflns_point_group_measured_fraction_max 0.998
_diffrn_reflns_theta_full 25.242
_diffrn_reflns_theta_max 27.472
_diffrn_reflns_theta_min 3.302
_diffrn_source 'sealed tube'
_exptl_absorpt_coefficient_mu 0.093
_exptl_absorpt_correction_type none
_exptl_crystal_colour colorless
_exptl_crystal_density_diffrn 1.387
_exptl_crystal_description block
_exptl_crystal_F_000 544
_exptl_crystal_size_max 0.200
_exptl_crystal_size_mid 0.200
_exptl_crystal_size_min 0.200
_refine_diff_density_max 1.391
_refine_diff_density_min -0.406
_refine_diff_density_rms 0.114
_refine_ls_extinction_expression Fc^*^=kFc[1+0.001xFc^2^\l^3^/sin(2\q)]^-1/4^
_refine_ls_goodness_of_fit_ref 1.131
_refine_ls_hydrogen_treatment constr
_refine_ls_matrix_type full
_refine_ls_number_parameters 174
_refine_ls_number_reflns 2811
_refine_ls_number_restraints 0
_refine_ls_restrained_S_all 1.131
_refine_ls_R_factor_all 0.2204
_refine_ls_R_factor_gt 0.1267
_refine_ls_shift/su_max 0.000
_refine_ls_shift/su_mean 0.000
_refine_ls_structure_factor_coef Fsqd
_refine_ls_weighting_details 'w=1/[\s^2^(Fo^2^)+(0.2000P)^2^] where P=(Fo^2^+2Fc^2^)/3'
_refine_ls_weighting_scheme calc
_refine_ls_wR_factor_gt 0.3225
_refine_ls_wR_factor_ref 0.4145
_reflns_Friedel_coverage 0.000
_reflns_number_gt 1189
_reflns_number_total 2811
_reflns_threshold_expression 'I > 2\s(I)'
_cod_data_source_file c5nj01858g3.cif
_cod_data_source_block spiro_150K
_cod_depositor_comments 'Adding full bibliography for 7055107--7055109.cif.'
_cod_original_cell_volume 1227.3(8)
_cod_database_code 7055109
_audit_block_doi 10.5517/cc14g2sg
_shelx_shelxl_version_number 2014/7
_shelx_space_group_comment
;
The symmetry employed for this shelxl refinement is uniquely defined
by the following loop, which should always be used as a source of
symmetry information in preference to the above space-group names.
They are only intended as comments.
;
_shelx_estimated_absorpt_t_min 0.982
_shelx_estimated_absorpt_t_max 0.982

loop_
_space_group_symop_operation_xyz
'x, y, z'
'-x, y+1/2, -z+1/2'
'-x, -y, -z'
'x, -y-1/2, z-1/2'

loop_
_atom_site_label
_atom_site_type_symbol
_atom_site_fract_x
_atom_site_fract_y
_atom_site_fract_z
_atom_site_U_iso_or_equiv
_atom_site_adp_type
_atom_site_occupancy
_atom_site_site_symmetry_order
_atom_site_calc_flag
_atom_site_refinement_flags_posn
_atom_site_refinement_flags_adp
O2 O 0.2039(6) 0.7274(4) 0.7614(3) 0.0530(13) Uani 1 1 d . .
O1 O 0.2755(7) 0.6502(4) 1.0007(3) 0.0619(14) Uani 1 1 d . .
N1 N 0.2302(7) 0.5190(4) 0.8863(3) 0.0391(12) Uani 1 1 d . .
N2 N 0.2625(7) 0.6550(4) 0.6166(3) 0.0451(13) Uani 1 1 d . .
H2N H 0.2985 0.7176 0.5907 0.054 Uiso 1 1 calc R U
C6 C 0.1893(7) 0.4633(5) 0.6336(4) 0.0380(14) Uani 1 1 d . .
C7 C 0.1726(8) 0.5196(5) 0.7255(4) 0.0403(14) Uani 1 1 d . .
C5 C 0.2466(7) 0.5486(5) 0.5720(4) 0.0412(14) Uani 1 1 d . .
C8 C 0.2150(8) 0.6487(6) 0.7054(4) 0.0462(15) Uani 1 1 d . .
C1 C 0.1478(9) 0.3556(5) 0.6027(4) 0.0464(15) Uani 1 1 d . .
H1 H 0.1023 0.2997 0.6419 0.056 Uiso 1 1 calc R U
C15 C 0.3221(9) 0.3443(5) 0.8060(4) 0.0465(15) Uani 1 1 d . .
H15A H 0.3835 0.3201 0.8617 0.070 Uiso 1 1 calc R U
H15B H 0.3889 0.3168 0.7546 0.070 Uiso 1 1 calc R U
H15C H 0.2001 0.3127 0.8034 0.070 Uiso 1 1 calc R U
C9 C 0.3121(8) 0.4754(5) 0.8032(4) 0.0415(15) Uani 1 1 d . .
C11 C -0.0109(9) 0.5093(6) 0.7752(4) 0.0472(16) Uani 1 1 d . .
H11A H -0.0943 0.5701 0.7547 0.057 Uiso 1 1 calc R U
H11B H -0.0677 0.4349 0.7617 0.057 Uiso 1 1 calc R U
C3 C 0.2375(8) 0.4122(6) 0.4514(4) 0.0468(15) Uani 1 1 d . .
H3 H 0.2558 0.3926 0.3906 0.056 Uiso 1 1 calc R U
C2 C 0.1746(8) 0.3299(6) 0.5103(4) 0.0464(16) Uani 1 1 d . .
H2 H 0.1493 0.2555 0.4886 0.056 Uiso 1 1 calc R U
C10 C 0.0284(8) 0.5204(6) 0.8780(4) 0.0498(17) Uani 1 1 d . .
H10A H -0.0207 0.5924 0.9015 0.060 Uiso 1 1 calc R U
H10B H -0.0241 0.4559 0.9110 0.060 Uiso 1 1 calc R U
C13 C 0.5147(9) 0.6051(6) 0.8917(4) 0.0501(16) Uani 1 1 d . .
H13A H 0.6093 0.5787 0.9348 0.060 Uiso 1 1 calc R U
H13B H 0.5408 0.6846 0.8748 0.060 Uiso 1 1 calc R U
C4 C 0.2744(9) 0.5241(6) 0.4808(4) 0.0517(17) Uani 1 1 d . .
H4 H 0.3161 0.5804 0.4409 0.062 Uiso 1 1 calc R U
C14 C 0.3275(9) 0.5967(5) 0.9338(4) 0.0485(16) Uani 1 1 d . .
C12 C 0.5083(8) 0.5279(6) 0.8074(4) 0.0478(16) Uani 1 1 d . .
H12A H 0.5999 0.4671 0.8127 0.057 Uiso 1 1 calc R U
H12B H 0.5306 0.5729 0.7527 0.057 Uiso 1 1 calc R U

loop_
_atom_site_aniso_label
_atom_site_aniso_U_11
_atom_site_aniso_U_22
_atom_site_aniso_U_33
_atom_site_aniso_U_23
_atom_site_aniso_U_13
_atom_site_aniso_U_12
O2 0.055(3) 0.046(3) 0.059(3) -0.001(2) 0.013(2) 0.004(2)
O1 0.081(3) 0.050(3) 0.056(3) -0.015(2) 0.022(2) -0.011(2)
N1 0.044(3) 0.043(3) 0.031(3) -0.006(2) 0.014(2) 0.003(2)
N2 0.046(3) 0.046(3) 0.044(3) 0.006(2) 0.015(2) -0.008(2)
C6 0.033(3) 0.050(4) 0.032(3) 0.000(2) 0.009(2) 0.006(2)
C7 0.039(3) 0.042(3) 0.040(3) 0.003(3) 0.014(2) 0.005(2)
C5 0.025(3) 0.059(4) 0.040(3) 0.003(3) 0.003(2) 0.005(2)
C8 0.041(3) 0.049(4) 0.049(3) 0.001(3) 0.015(3) 0.003(3)
C1 0.053(4) 0.048(4) 0.039(3) 0.002(3) 0.013(3) 0.002(3)
C15 0.049(3) 0.049(4) 0.041(3) -0.008(3) 0.009(3) 0.002(3)
C9 0.038(3) 0.049(4) 0.039(3) -0.001(3) 0.014(2) -0.003(2)
C11 0.051(4) 0.048(4) 0.044(3) 0.004(3) 0.024(3) 0.005(3)
C3 0.038(3) 0.067(4) 0.036(3) -0.007(3) 0.009(3) 0.009(3)
C2 0.038(3) 0.062(4) 0.040(3) -0.006(3) -0.002(3) 0.008(3)
C10 0.048(4) 0.054(4) 0.049(4) 0.000(3) 0.026(3) 0.001(3)
C13 0.055(4) 0.047(4) 0.049(4) 0.003(3) 0.014(3) -0.003(3)
C4 0.047(4) 0.066(5) 0.043(4) 0.006(3) 0.016(3) 0.004(3)
C14 0.054(4) 0.044(4) 0.048(3) 0.004(3) 0.013(3) -0.002(3)
C12 0.035(3) 0.054(4) 0.055(4) 0.007(3) 0.013(3) 0.002(3)

loop_
_atom_type_symbol
_atom_type_description
_atom_type_scat_dispersion_real
_atom_type_scat_dispersion_imag
_atom_type_scat_source
C C 0.0033 0.0016 'International Tables Vol C Tables 4.2.6.8 and 6.1.1.4'
H H 0.0000 0.0000 'International Tables Vol C Tables 4.2.6.8 and 6.1.1.4'
N N 0.0061 0.0033 'International Tables Vol C Tables 4.2.6.8 and 6.1.1.4'
O O 0.0106 0.0060 'International Tables Vol C Tables 4.2.6.8 and 6.1.1.4'

loop_
_geom_angle_atom_site_label_1
_geom_angle_atom_site_label_2
_geom_angle_atom_site_label_3
_geom_angle
C14 N1 C9 116.4(5)
C14 N1 C10 123.6(5)
C9 N1 C10 111.5(5)
C8 N2 C5 112.4(5)
C8 N2 H2N 123.8
C5 N2 H2N 123.8
C1 C6 C5 119.7(5)
C1 C6 C7 132.4(5)
C5 C6 C7 107.7(5)
C6 C7 C11 118.8(5)
C6 C7 C8 103.0(4)
C11 C7 C8 110.1(4)
C6 C7 C9 115.8(5)
C11 C7 C9 100.6(4)
C8 C7 C9 108.5(5)
C4 C5 N2 128.2(6)
C4 C5 C6 121.9(6)
N2 C5 C6 109.8(5)
O2 C8 N2 128.6(6)
O2 C8 C7 124.6(5)
N2 C8 C7 106.9(5)
C6 C1 C2 118.8(6)
C6 C1 H1 120.6
C2 C1 H1 120.6
C9 C15 H15A 109.5
C9 C15 H15B 109.5
H15A C15 H15B 109.5
C9 C15 H15C 109.5
H15A C15 H15C 109.5
H15B C15 H15C 109.5
N1 C9 C15 110.1(5)
N1 C9 C12 103.3(5)
C15 C9 C12 110.2(5)
N1 C9 C7 102.5(5)
C15 C9 C7 111.7(5)
C12 C9 C7 118.3(5)
C10 C11 C7 108.4(5)
C10 C11 H11A 110.0
C7 C11 H11A 110.0
C10 C11 H11B 110.0
C7 C11 H11B 110.0
H11A C11 H11B 108.4
C2 C3 C4 121.1(5)
C2 C3 H3 119.4
C4 C3 H3 119.4
C3 C2 C1 121.1(6)
C3 C2 H2 119.4
C1 C2 H2 119.4
N1 C10 C11 103.9(4)
N1 C10 H10A 111.0
C11 C10 H10A 111.0
N1 C10 H10B 111.0
C11 C10 H10B 111.0
H10A C10 H10B 109.0
C14 C13 C12 106.5(5)
C14 C13 H13A 110.4
C12 C13 H13A 110.4
C14 C13 H13B 110.4
C12 C13 H13B 110.4
H13A C13 H13B 108.6
C3 C4 C5 117.2(6)
C3 C4 H4 121.4
C5 C4 H4 121.4
O1 C14 N1 125.8(6)
O1 C14 C13 126.4(6)
N1 C14 C13 107.7(5)
C13 C12 C9 105.5(5)
C13 C12 H12A 110.6
C9 C12 H12A 110.6
C13 C12 H12B 110.6
C9 C12 H12B 110.6
H12A C12 H12B 108.8

loop_
_geom_bond_atom_site_label_1
_geom_bond_atom_site_label_2
_geom_bond_distance
O2 C8 1.226(7)
O1 C14 1.225(7)
N1 C14 1.326(8)
N1 C9 1.457(7)
N1 C10 1.473(8)
N2 C8 1.355(7)
N2 C5 1.391(7)
N2 H2N 0.8600
C6 C1 1.352(8)
C6 C5 1.405(8)
C6 C7 1.500(8)
C7 C11 1.545(7)
C7 C8 1.549(9)
C7 C9 1.588(9)
C5 C4 1.384(8)
C1 C2 1.402(8)
C1 H1 0.9300
C15 C9 1.513(8)
C15 H15A 0.9600
C15 H15B 0.9600
C15 H15C 0.9600
C9 C12 1.553(8)
C11 C10 1.527(9)
C11 H11A 0.9700
C11 H11B 0.9700
C3 C2 1.368(9)
C3 C4 1.383(9)
C3 H3 0.9300
C2 H2 0.9300
C10 H10A 0.9700
C10 H10B 0.9700
C13 C14 1.515(8)
C13 C12 1.520(9)
C13 H13A 0.9700
C13 H13B 0.9700
C4 H4 0.9300
C12 H12A 0.9700
C12 H12B 0.9700
